data_4344915
loop_
_publ_author_name
'Richter, Kurt-Ludvig'
'Mattes, Rainer'

_publ_section_title
;
 Hydrated phases in the V2O5-K2O-SO3-H2O system. Preparation and
 structures of K[VO2(SO4)(H2O)] and K[VO2(SO4)(H2O)2].H2O
;
_journal_name_full 'Inorganic Chemistry'
_journal_page_first 4367
_journal_page_last 4369
_journal_paper_doi 10.1021/ic00023a015
_journal_volume 30
_journal_year 1991
_chemical_formula_sum 'H6 K O9 S V'
_chemical_formula_weight 272.2
_space_group_IT_number 4
_symmetry_cell_setting monoclinic
_symmetry_Int_Tables_number 4
_symmetry_space_group_name_Hall 'P 2yb'
_symmetry_space_group_name_H-M 'P 1 21 1'
_cell_angle_alpha 90
_cell_angle_beta 107.01(2)
_cell_angle_gamma 90
_cell_formula_units_Z 2
_cell_length_a 6.255(2)
_cell_length_b 9.855(2)
_cell_length_c 6.533(2)
_cell_volume 385.10(19)
_diffrn_ambient_temperature 293
_diffrn_radiation_probe x-ray
_diffrn_radiation_type MoK\a
_diffrn_radiation_wavelength 0.71069
_exptl_absorpt_coefficient_mu 2.07
_exptl_crystal_density_diffrn 2.35
_refine_ls_R_factor_gt 0.024
_refine_ls_wR_factor_gt 0.029
_cod_data_source_file Inorg-Chem-1991-30-4367-4368-2.cif
_cod_data_source_block 2
_cod_depositor_comments
;
H atoms located but no atomic coordinates given in the paper,
;
_cod_original_sg_symbol_H-M 'P 21'
_cod_database_code 4344915

loop_
_symmetry_equiv_pos_site_id
_symmetry_equiv_pos_as_xyz
1 x,y,z
2 -x,1/2+y,-z

loop_
_atom_site_label
_atom_site_type_symbol
_atom_site_thermal_displace_type
_atom_site_fract_x
_atom_site_fract_y
_atom_site_fract_z
_atom_site_occupancy
_atom_site_U_iso_or_equiv
_atom_site_calc_flag
_atom_site_refinement_flags
_atom_site_disorder_assembly
_atom_site_disorder_group
V V Uiso 0.60973(7) 0.00000 0.37218(7) 1.000 0.0116(1) . . . .
S S Uiso 0.07670(9) 0.9989(2) 0.26888(9) 1.000 0.0121(2) . . . .
O1 O Uiso 0.4622(4) 0.5568(3) 0.8700(4) 1.000 0.0245(7) . . . .
O2 O Uiso 0.3261(4) 0.6378(3) 0.4816(4) 1.000 0.0230(7) . . . .
O3 O Uiso 0.4507(4) 0.2922(3) 0.7374(4) 1.000 0.0206(7) . . . .
O5 O Uiso 0.9275(3) 0.9489(3) 0.3975(3) 1.000 0.0151(6) . . . .
O6 O Uiso 0.3069(3) 0.9710(3) 0.4128(3) 1.000 0.0172(7) . . . .
O7 O Uiso 0.0349(4) 0.9201(4) 0.0729(4) 1.000 0.0268(8) . . . .
O8 O Uiso 0.9541(4) 0.6437(3) 0.7718(5) 1.000 0.0267(8) . . . .
O4 O Uiso 0.3043(4) 0.2783(3) 0.3083(4) 1.000 0.0199(7) . . . .
O9 O Uiso 0.1272(5) 0.1352(4) 0.7833(5) 1.000 0.0256(8) . . . .
K K Uiso 0.28880(10) 0.84830(10) 0.80500(10) 1.000 0.0238(2) . . . .

loop_
_atom_type_symbol
_atom_type_description
_atom_type_scat_dispersion_real
_atom_type_scat_dispersion_imag
_atom_type_scat_source
K K 0.2009 0.2494 ' International Tables Vol C Tables 4.2.6.8 and 6.1.1.4'
O O 0.0106 0.0060 ' International Tables Vol C Tables 4.2.6.8 and 6.1.1.4'
S S 0.1246 0.1234 ' International Tables Vol C Tables 4.2.6.8 and 6.1.1.4'
V V 0.3005 0.5294 ' International Tables Vol C Tables 4.2.6.8 and 6.1.1.4'

loop_
_geom_angle_atom_site_label_1
_geom_angle_atom_site_label_2
_geom_angle_atom_site_label_3
_geom_angle
_geom_angle_site_symmetry_1
_geom_angle_site_symmetry_2
_geom_angle_site_symmetry_3
_geom_angle_publ_flag
O5 V O6 154.38(11) 1_545 . 1_545 yes
O1 V O5 98.80(11) 2_646 . 1_545 yes
O2 V O5 95.27(12) 2_646 . 1_545 yes
O3 V O5 82.13(11) 2_646 . 1_545 yes
O1 V O6 100.12(11) 2_646 . 1_545 yes
O2 V O6 96.91(12) 2_646 . 1_545 yes
O3 V O6 80.15(11) 2_646 . 1_545 yes
O1 V O2 103.55(14) 2_646 . 2_646 yes
O1 V O3 91.85(13) 2_646 . 2_646 yes
O2 V O3 164.60(12) 2_646 . 2_646 yes
O6 S O7 110.31(17) . . . yes
O5 S O6 103.19(13) 1_455 . . yes
O6 S O8 110.29(18) . . 2_656 yes
O5 S O7 109.55(18) 1_455 . . yes
O7 S O8 112.5(2) . . 2_656 yes
O5 S O8 110.59(17) 1_455 . 2_656 yes
V O5 S 129.05(15) 1_565 . 1_655 yes
V O6 S 131.45(13) 1_565 . . yes

loop_
_geom_bond_atom_site_label_1
_geom_bond_atom_site_label_2
_geom_bond_distance
_geom_bond_site_symmetry_1
_geom_bond_site_symmetry_2
_geom_bond_publ_flag
V O5 2.010(2) . 1_545 yes
V O6 2.009(2) . 1_545 yes
V O1 1.613(3) . 2_646 yes
V O2 1.641(3) . 2_646 yes
V O3 2.166(3) . 2_646 yes
S O6 1.497(2) . . yes
S O7 1.454(3) . . yes
S O5 1.510(2) . 1_455 yes
S O8 1.454(4) . 2_656 yes

loop_
_geom_torsion_atom_site_label_1
_geom_torsion_atom_site_label_2
_geom_torsion_atom_site_label_3
_geom_torsion_atom_site_label_4
_geom_torsion
_geom_torsion_site_symmetry_1
_geom_torsion_site_symmetry_2
_geom_torsion_site_symmetry_3
_geom_torsion_site_symmetry_4
_geom_torsion_publ_flag
O7 S O6 V 61.4(3) . . . 1_565 no
O5 S O6 V 178.4(2) 1_455 . . 1_565 no
O8 S O6 V -63.5(3) 2_656 . . 1_565 no
